data_4125341
loop_
_publ_author_name
'Metrano, Anthony J.'
'Abascal, Nadia C.'
'Mercado, Brandon Q.'
'Paulson, Eric K.'
'Hurtley, Anna E.'
'Miller, Scott J.'

_publ_section_title
;
 Diversity of Secondary Structure in Catalytic Peptides with
 \b-Turn-Biased Sequences.
;
_journal_issue 1
_journal_name_full 'Journal of the American Chemical Society'
_journal_page_first 492
_journal_page_last 516
_journal_paper_doi 10.1021/jacs.6b11348
_journal_volume 139
_journal_year 2017
_chemical_absolute_configuration ad
_chemical_formula_moiety 'C36 H50 N6 O6'
_chemical_formula_sum 'C36 H50 N6 O6'
_chemical_formula_weight 662.82
_space_group_crystal_system monoclinic
_space_group_IT_number 4
_space_group_name_Hall 'P 2yb'
_space_group_name_H-M_alt 'P 1 21 1'
_symmetry_space_group_name_Hall 'P 2yb'
_symmetry_space_group_name_H-M 'P 1 21 1'
_atom_sites_solution_hydrogens mixed
_atom_sites_solution_primary direct
_atom_sites_solution_secondary difmap
_audit_creation_method SHELXL-2014/7
_cell_angle_alpha 90
_cell_angle_beta 114.654(2)
_cell_angle_gamma 90
_cell_formula_units_Z 4
_cell_length_a 18.9459(13)
_cell_length_b 10.2874(7)
_cell_length_c 20.3541(14)
_cell_measurement_reflns_used 744
_cell_measurement_temperature 93(2)
_cell_measurement_theta_max 68.3
_cell_measurement_theta_min 2.4
_cell_volume 3605.5(4)
_computing_cell_refinement 'CrystalClear-SM Expert 2.0 r15 (Rigaku, 2011)'
_computing_data_collection 'CrystalClear-SM Expert 2.0 r15 (Rigaku, 2011)'
_computing_data_reduction 'CrystalClear-SM Expert 2.0 r15 (Rigaku, 2011)'
_computing_molecular_graphics
; 
Dolomanov, O.V.; Bourhis, L.J.; Gildea, R.J.; Howard, J.A.K.; Puschmann, H., 
OLEX2: A complete structure solution, refinement and analysis program 
(2009). J. Appl. Cryst., 42, 339-341. 
;
_computing_publication_material 'SHELXL-2013/2 (Sheldrick, 2014)'
_computing_structure_refinement 'SHELXL-2014/7 (Sheldrick, 2014)'
_computing_structure_solution 'SHELXT-2014/5 (Sheldrick, 2014)'
_diffrn_ambient_temperature 93(2)
_diffrn_detector_area_resol_mean 22.2
_diffrn_measured_fraction_theta_full 0.999
_diffrn_measured_fraction_theta_max 0.995
_diffrn_measurement_device_type 'Rigaku Saturn 944+ CCD'
_diffrn_measurement_method \w
_diffrn_radiation_type CuK\a
_diffrn_radiation_wavelength 1.54178
_diffrn_reflns_av_R_equivalents 0.0598
_diffrn_reflns_av_unetI/netI 0.0270
_diffrn_reflns_Laue_measured_fraction_full 0.999
_diffrn_reflns_Laue_measured_fraction_max 0.995
_diffrn_reflns_limit_h_max 22
_diffrn_reflns_limit_h_min -22
_diffrn_reflns_limit_k_max 12
_diffrn_reflns_limit_k_min -12
_diffrn_reflns_limit_l_max 24
_diffrn_reflns_limit_l_min -24
_diffrn_reflns_number 121962
_diffrn_reflns_point_group_measured_fraction_full 0.993
_diffrn_reflns_point_group_measured_fraction_max 0.989
_diffrn_reflns_theta_full 67.679
_diffrn_reflns_theta_max 67.928
_diffrn_reflns_theta_min 2.388
_diffrn_source 'Sealed Tube'
_exptl_absorpt_coefficient_mu 0.680
_exptl_absorpt_correction_T_max 0.973
_exptl_absorpt_correction_T_min 0.776
_exptl_absorpt_correction_type multi-scan
_exptl_absorpt_process_details 'Jacobson, R. (1998) Private Communication'
_exptl_crystal_colour Colorless
_exptl_crystal_density_diffrn 1.221
_exptl_crystal_density_method 'not measured'
_exptl_crystal_description Prism
_exptl_crystal_F_000 1424
_exptl_crystal_size_max 0.200
_exptl_crystal_size_mid 0.200
_exptl_crystal_size_min 0.040
_refine_diff_density_max 0.447
_refine_diff_density_min -0.284
_refine_diff_density_rms 0.032
_refine_ls_abs_structure_details
; 
 Flack x determined using 5433 quotients [(I+)-(I-)]/[(I+)+(I-)] 
 (Parsons, Flack and Wagner, Acta Cryst. B69 (2013) 249-259). 
;
_refine_ls_abs_structure_Flack -0.01(5)
_refine_ls_extinction_method none
_refine_ls_goodness_of_fit_ref 1.024
_refine_ls_hydrogen_treatment mixed
_refine_ls_matrix_type full
_refine_ls_number_parameters 900
_refine_ls_number_reflns 13011
_refine_ls_number_restraints 1
_refine_ls_restrained_S_all 1.024
_refine_ls_R_factor_all 0.0375
_refine_ls_R_factor_gt 0.0350
_refine_ls_shift/su_max 0.003
_refine_ls_shift/su_mean 0.000
_refine_ls_structure_factor_coef Fsqd
_refine_ls_weighting_details 'w=1/[\s^2^(Fo^2^)+(0.0484P)^2^+0.8127P] where P=(Fo^2^+2Fc^2^)/3'
_refine_ls_weighting_scheme calc
_refine_ls_wR_factor_gt 0.0900
_refine_ls_wR_factor_ref 0.0918
_reflns_Friedel_coverage 0.874
_reflns_Friedel_fraction_full 0.987
_reflns_Friedel_fraction_max 0.981
_reflns_number_gt 12286
_reflns_number_total 13011
_reflns_threshold_expression 'I > 2\s(I)'
_cod_data_source_file ja6b11348_si_019.cif
_cod_data_source_block 007-15115
_cod_depositor_comments 'Adding full bibliography for 4125336--4125366.cif.'
_cod_database_code 4125341
_shelx_shelxl_version_number 2014/7
_shelx_space_group_comment
; 
The symmetry employed for this shelxl refinement is uniquely defined 
by the following loop, which should always be used as a source of 
symmetry information in preference to the above space-group names. 
They are only intended as comments. 
;
_shelx_estimated_absorpt_t_min 0.876
_shelx_estimated_absorpt_t_max 0.973

loop_
_space_group_symop_operation_xyz
'x, y, z'
'-x, y+1/2, -z'

loop_
_atom_site_label
_atom_site_type_symbol
_atom_site_fract_x
_atom_site_fract_y
_atom_site_fract_z
_atom_site_U_iso_or_equiv
_atom_site_adp_type
_atom_site_occupancy
_atom_site_site_symmetry_order
_atom_site_calc_flag
_atom_site_refinement_flags_posn
_atom_site_refinement_flags_adp
_atom_site_refinement_flags_occupancy
_atom_site_disorder_assembly
_atom_site_disorder_group
O1 O 0.70347(11) 0.60183(18) 1.01747(10) 0.0397(4) Uani 1 1 d . . . . .
O2 O 0.57594(10) 0.85879(18) 1.00434(9) 0.0332(4) Uani 1 1 d . . . . .
O3 O 0.37364(11) 0.73394(19) 0.84138(9) 0.0361(4) Uani 1 1 d . . . . .
O4 O 0.46934(10) 0.47728(18) 0.82361(9) 0.0321(4) Uani 1 1 d . . . . .
O5 O 0.44579(10) 0.4800(2) 0.58119(10) 0.0462(5) Uani 1 1 d . . . . .
O6 O 0.57340(10) 0.4933(2) 0.66007(10) 0.0417(5) Uani 1 1 d . . . . .
N1 N 0.75172(12) 0.7984(2) 1.01039(11) 0.0303(4) Uani 1 1 d . . . . .
N2 N 0.55585(13) 0.6925(2) 0.92816(11) 0.0315(5) Uani 1 1 d . . . . .
H2 H 0.5292(18) 0.622(3) 0.9053(16) 0.038 Uiso 1 1 d . U . . .
N3 N 0.42492(12) 0.6137(2) 0.94465(10) 0.0283(4) Uani 1 1 d . . . . .
H3 H 0.4281(16) 0.536(3) 0.9617(16) 0.034 Uiso 1 1 d . U . . .
N4 N 0.33911(12) 0.4822(2) 0.76840(10) 0.0317(5) Uani 1 1 d . . . . .
N5 N 0.48667(14) 0.4454(3) 0.70156(13) 0.0519(8) Uani 1 1 d . . . . .
H5 H 0.523(2) 0.439(4) 0.734(2) 0.062 Uiso 1 1 d . U . . .
N6 N 0.4136(2) 0.2076(4) 0.63452(17) 0.0418(8) Uani 0.7 1 d . . P A 1
N6B N 0.3763(5) 0.1629(8) 0.6493(4) 0.0400(17) Uiso 0.3 1 d . . P A 2
C1 C 0.82061(16) 0.7682(3) 1.07534(17) 0.0436(7) Uani 1 1 d . . . . .
H1A H 0.8090 0.7779 1.1177 0.065 Uiso 1 1 calc R U . . .
H1B H 0.8626 0.8278 1.0795 0.065 Uiso 1 1 calc R U . . .
H1C H 0.8367 0.6785 1.0727 0.065 Uiso 1 1 calc R U . . .
C2 C 0.74472(16) 0.9273(3) 0.97824(15) 0.0369(6) Uani 1 1 d . . . . .
H2A H 0.7356 0.9186 0.9274 0.055 Uiso 1 1 calc R U . . .
H2B H 0.7928 0.9762 1.0043 0.055 Uiso 1 1 calc R U . . .
H2C H 0.7011 0.9736 0.9814 0.055 Uiso 1 1 calc R U . . .
C3 C 0.69631(14) 0.7064(2) 0.98607(13) 0.0295(5) Uani 1 1 d . . . . .
C4 C 0.62357(14) 0.7313(2) 0.91646(13) 0.0286(5) Uani 1 1 d . . . . .
H4 H 0.6200 0.8262 0.9048 0.034 Uiso 1 1 calc R U . . .
C5 C 0.53766(14) 0.7612(3) 0.97396(13) 0.0299(5) Uani 1 1 d . . . . .
C6 C 0.47246(14) 0.7140(3) 0.99374(13) 0.0297(5) Uani 1 1 d . . . . .
C7 C 0.50844(15) 0.6519(3) 1.07025(13) 0.0323(5) Uani 1 1 d . . . . .
H7A H 0.5202 0.5587 1.0679 0.039 Uiso 1 1 calc R U . . .
H7B H 0.5565 0.6976 1.1023 0.039 Uiso 1 1 calc R U . . .
C8 C 0.44465(15) 0.6699(3) 1.09567(13) 0.0334(6) Uani 1 1 d . . . . .
C9 C 0.43262(17) 0.6039(3) 1.14951(14) 0.0389(6) Uani 1 1 d . . . . .
H9 H 0.4653 0.5339 1.1748 0.047 Uiso 1 1 calc R U . . .
C10 C 0.37070(18) 0.6439(3) 1.16548(15) 0.0457(7) Uani 1 1 d . . . . .
H10 H 0.3612 0.6003 1.2022 0.055 Uiso 1 1 calc R U . . .
C11 C 0.32337(17) 0.7459(3) 1.12842(16) 0.0439(7) Uani 1 1 d . . . . .
H11 H 0.2824 0.7726 1.1407 0.053 Uiso 1 1 calc R U . . .
C12 C 0.33472(15) 0.8101(3) 1.07336(14) 0.0373(6) Uani 1 1 d . . . . .
H12 H 0.3016 0.8793 1.0475 0.045 Uiso 1 1 calc R U . . .
C13 C 0.39593(15) 0.7702(3) 1.05728(13) 0.0335(6) Uani 1 1 d . . . . .
C14 C 0.42117(15) 0.8246(3) 1.00155(14) 0.0329(6) Uani 1 1 d . . . . .
H14A H 0.4513 0.9058 1.0188 0.039 Uiso 1 1 calc R U . . .
H14B H 0.3760 0.8417 0.9552 0.039 Uiso 1 1 calc R U . . .
C15 C 0.38039(14) 0.6311(3) 0.87379(13) 0.0292(5) Uani 1 1 d . . . . .
C16 C 0.33457(14) 0.5095(3) 0.83775(13) 0.0315(5) Uani 1 1 d . . . . .
H16 H 0.3551 0.4334 0.8709 0.038 Uiso 1 1 calc R U . . .
C17 C 0.24823(15) 0.5237(3) 0.81688(15) 0.0435(7) Uani 1 1 d . . . . .
H17A H 0.2314 0.6152 0.8055 0.052 Uiso 1 1 calc R U . . .
H17B H 0.2343 0.4926 0.8559 0.052 Uiso 1 1 calc R U . . .
C18 C 0.21199(18) 0.4366(4) 0.74903(17) 0.0583(9) Uani 1 1 d . . . . .
H18A H 0.2163 0.3434 0.7622 0.070 Uiso 1 1 calc R U . . .
H18B H 0.1567 0.4585 0.7202 0.070 Uiso 1 1 calc R U . . .
C19 C 0.26087(15) 0.4694(4) 0.70864(14) 0.0430(7) Uani 1 1 d . . . . .
H19A H 0.2593 0.3989 0.6749 0.052 Uiso 1 1 calc R U . . .
H19B H 0.2438 0.5518 0.6814 0.052 Uiso 1 1 calc R U . . .
C20 C 0.40860(14) 0.4623(2) 0.76845(12) 0.0283(5) Uani 1 1 d . . . . .
C21 C 0.41226(16) 0.4091(3) 0.69987(14) 0.0368(6) Uani 1 1 d . . . . .
H21 H 0.3694 0.4469 0.6562 0.044 Uiso 1 1 calc R U . . .
C22 C 0.49707(15) 0.4729(3) 0.64151(14) 0.0395(6) Uani 1 1 d . . . . .
C23 C 0.59897(16) 0.5449(3) 0.60570(16) 0.0397(6) Uani 1 1 d . . . . .
C24 C 0.68580(17) 0.5577(3) 0.64850(18) 0.0474(7) Uani 1 1 d . . . . .
H24A H 0.6965 0.6167 0.6894 0.071 Uiso 1 1 calc R U . . .
H24B H 0.7090 0.5927 0.6173 0.071 Uiso 1 1 calc R U . . .
H24C H 0.7081 0.4721 0.6666 0.071 Uiso 1 1 calc R U . . .
C25 C 0.58121(16) 0.4470(3) 0.54490(15) 0.0400(6) Uani 1 1 d . . . . .
H25A H 0.6055 0.3635 0.5651 0.060 Uiso 1 1 calc R U . . .
H25B H 0.6019 0.4788 0.5110 0.060 Uiso 1 1 calc R U . . .
H25C H 0.5249 0.4355 0.5194 0.060 Uiso 1 1 calc R U . . .
C26 C 0.56205(18) 0.6771(3) 0.5791(2) 0.0530(8) Uani 1 1 d . . . . .
H26A H 0.5057 0.6671 0.5531 0.079 Uiso 1 1 calc R U . . .
H26B H 0.5830 0.7142 0.5465 0.079 Uiso 1 1 calc R U . . .
H26C H 0.5738 0.7353 0.6204 0.079 Uiso 1 1 calc R U . . .
C27 C 0.62728(16) 0.6539(3) 0.85319(14) 0.0328(6) Uani 1 1 d . . . . .
H27A H 0.6371 0.5611 0.8669 0.039 Uiso 1 1 calc R U . . .
H27B H 0.5767 0.6602 0.8106 0.039 Uiso 1 1 calc R U . . .
C28 C 0.69070(14) 0.7049(2) 0.83354(13) 0.0290(5) Uani 1 1 d . . . . .
C29 C 0.76574(16) 0.6565(3) 0.86562(15) 0.0369(6) Uani 1 1 d . . . . .
H29 H 0.7777 0.5876 0.8996 0.044 Uiso 1 1 calc R U . . .
C30 C 0.82381(16) 0.7084(3) 0.84821(16) 0.0448(7) Uani 1 1 d . . . . .
H30 H 0.8750 0.6743 0.8703 0.054 Uiso 1 1 calc R U . . .
C31 C 0.80762(18) 0.8080(3) 0.79956(17) 0.0449(7) Uani 1 1 d . . . . .
H31 H 0.8476 0.8436 0.7884 0.054 Uiso 1 1 calc R U . . .
C32 C 0.73334(18) 0.8567(3) 0.76674(16) 0.0414(7) Uani 1 1 d . . . . .
H32 H 0.7218 0.9251 0.7324 0.050 Uiso 1 1 calc R U . . .
C33 C 0.67530(16) 0.8055(3) 0.78393(14) 0.0339(6) Uani 1 1 d . . . . .
H33 H 0.6242 0.8399 0.7614 0.041 Uiso 1 1 calc R U . . .
C34 C 0.4031(2) 0.2617(3) 0.70089(18) 0.0636(10) Uani 1 1 d . . . . .
H34A H 0.3510 0.2391 0.6978 0.076 Uiso 0.7 1 calc R U P A 1
H34B H 0.4428 0.2247 0.7461 0.076 Uiso 0.7 1 calc R U P A 1
H34C H 0.4559 0.2319 0.7334 0.076 Uiso 0.3 1 calc R U P A 2
H34D H 0.3716 0.2500 0.7289 0.076 Uiso 0.3 1 calc R U P A 2
C35 C 0.4370(3) 0.0841(6) 0.6461(2) 0.0864(15) Uani 1 1 d . . . . .
H35A H 0.4895 0.0800 0.6850 0.130 Uiso 0.7 1 calc R U P A 1
H35B H 0.4372 0.0473 0.6018 0.130 Uiso 0.7 1 calc R U P A 1
H35C H 0.4014 0.0341 0.6601 0.130 Uiso 0.7 1 calc R U P A 1
H35D H 0.4722 0.1385 0.6339 0.130 Uiso 0.3 1 calc R U P A 2
H35E H 0.4144 0.0168 0.6092 0.130 Uiso 0.3 1 calc R U P A 2
H35F H 0.4659 0.0429 0.6932 0.130 Uiso 0.3 1 calc R U P A 2
C36 C 0.3330(3) 0.2188(4) 0.5731(2) 0.0868(15) Uani 1 1 d . . . . .
H36A H 0.3174 0.3104 0.5658 0.130 Uiso 0.7 1 calc R U P A 1
H36B H 0.3338 0.1838 0.5286 0.130 Uiso 0.7 1 calc R U P A 1
H36C H 0.2958 0.1695 0.5853 0.130 Uiso 0.7 1 calc R U P A 1
H36D H 0.3148 0.1476 0.5380 0.130 Uiso 0.3 1 calc R U P A 2
H36E H 0.2884 0.2697 0.5709 0.130 Uiso 0.3 1 calc R U P A 2
H36F H 0.3681 0.2749 0.5616 0.130 Uiso 0.3 1 calc R U P A 2
O7 O 0.23539(10) 0.52908(18) 0.54773(9) 0.0338(4) Uani 1 1 d . . . . .
O8 O 0.09085(9) 0.73001(17) 0.52710(9) 0.0306(4) Uani 1 1 d . . . . .
O9 O -0.10505(11) 0.65955(18) 0.36928(10) 0.0357(4) Uani 1 1 d . . . . .
O10 O -0.02239(10) 0.44052(19) 0.31249(9) 0.0346(4) Uani 1 1 d . . . . .
O11 O -0.04650(11) 0.55377(19) 0.07078(9) 0.0392(4) Uani 1 1 d . . . . .
O12 O 0.03661(10) 0.70227(18) 0.14712(9) 0.0343(4) Uani 1 1 d . . . . .
N7 N 0.25885(12) 0.7346(2) 0.52342(11) 0.0316(5) Uani 1 1 d . . . . .
N8 N 0.07746(12) 0.5715(2) 0.44687(11) 0.0276(4) Uani 1 1 d . . . . .
H8 H 0.0496(17) 0.511(3) 0.4194(16) 0.033 Uiso 1 1 d . U . . .
N9 N -0.06202(12) 0.4936(2) 0.44974(11) 0.0270(4) Uani 1 1 d . . . . .
H9A H -0.0652(16) 0.416(3) 0.4551(16) 0.032 Uiso 1 1 d . U . . .
N10 N -0.15208(12) 0.4607(2) 0.25942(11) 0.0310(4) Uani 1 1 d . . . . .
N11 N -0.02237(13) 0.5617(2) 0.18959(12) 0.0330(5) Uani 1 1 d . . . . .
H11A H 0.0102(18) 0.593(3) 0.2315(18) 0.040 Uiso 1 1 d . U . . .
N12 N -0.11043(13) 0.2304(2) 0.15481(12) 0.0394(5) Uani 1 1 d . . . . .
C37 C 0.33346(16) 0.7331(3) 0.58593(17) 0.0453(7) Uani 1 1 d . . . . .
H37A H 0.3662 0.8032 0.5815 0.068 Uiso 1 1 calc R U . . .
H37B H 0.3590 0.6493 0.5884 0.068 Uiso 1 1 calc R U . . .
H37C H 0.3254 0.7457 0.6300 0.068 Uiso 1 1 calc R U . . .
C38 C 0.23289(16) 0.8569(3) 0.48472(18) 0.0428(7) Uani 1 1 d . . . . .
H38A H 0.2407 0.8546 0.4401 0.064 Uiso 1 1 calc R U . . .
H38B H 0.2629 0.9288 0.5152 0.064 Uiso 1 1 calc R U . . .
H38C H 0.1776 0.8695 0.4728 0.064 Uiso 1 1 calc R U . . .
C39 C 0.21610(14) 0.6253(2) 0.50838(13) 0.0273(5) Uani 1 1 d . . . . .
C40 C 0.14468(13) 0.6164(2) 0.43551(13) 0.0261(5) Uani 1 1 d . . . . .
H40 H 0.1336 0.7032 0.4112 0.031 Uiso 1 1 calc R U . . .
C41 C 0.05578(13) 0.6333(2) 0.49308(13) 0.0259(5) Uani 1 1 d . . . . .
C42 C -0.00736(14) 0.5684(2) 0.51061(13) 0.0279(5) Uani 1 1 d . . . . .
C43 C 0.03559(14) 0.4712(3) 0.57335(12) 0.0283(5) Uani 1 1 d . . . . .
H43A H 0.0375 0.3833 0.5544 0.034 Uiso 1 1 calc R U . . .
H43B H 0.0892 0.5008 0.6034 0.034 Uiso 1 1 calc R U . . .
C44 C -0.01308(14) 0.4719(3) 0.61614(12) 0.0280(5) Uani 1 1 d . . . . .
C45 C -0.01268(15) 0.3834(3) 0.66770(13) 0.0316(5) Uani 1 1 d . . . . .
H45 H 0.0201 0.3091 0.6794 0.038 Uiso 1 1 calc R U . . .
C46 C -0.06166(16) 0.4066(3) 0.70176(14) 0.0353(6) Uani 1 1 d . . . . .
H46 H -0.0624 0.3472 0.7372 0.042 Uiso 1 1 calc R U . . .
C47 C -0.10932(15) 0.5147(3) 0.68487(14) 0.0370(6) Uani 1 1 d . . . . .
H47 H -0.1422 0.5286 0.7089 0.044 Uiso 1 1 calc R U . . .
C48 C -0.10982(15) 0.6034(3) 0.63314(14) 0.0338(6) Uani 1 1 d . . . . .
H48 H -0.1426 0.6777 0.6217 0.041 Uiso 1 1 calc R U . . .
C49 C -0.06123(14) 0.5812(3) 0.59839(13) 0.0294(5) Uani 1 1 d . . . . .
C50 C -0.04986(15) 0.6618(3) 0.54151(14) 0.0316(5) Uani 1 1 d . . . . .
H50A H -0.0179 0.7397 0.5632 0.038 Uiso 1 1 calc R U . . .
H50B H -0.1004 0.6897 0.5034 0.038 Uiso 1 1 calc R U . . .
C51 C -0.10566(14) 0.5448(3) 0.38409(13) 0.0292(5) Uani 1 1 d . . . . .
C52 C -0.15677(14) 0.4442(3) 0.32925(14) 0.0333(6) Uani 1 1 d . . . . .
H52 H -0.1392 0.3546 0.3482 0.040 Uiso 1 1 calc R U . . .
C53 C -0.24358(16) 0.4578(4) 0.30942(16) 0.0504(8) Uani 1 1 d . . . . .
H53A H -0.2679 0.3712 0.3055 0.060 Uiso 1 1 calc R U . . .
H53B H -0.2524 0.5092 0.3465 0.060 Uiso 1 1 calc R U . . .
C54 C -0.27670(17) 0.5261(4) 0.23817(16) 0.0520(8) Uani 1 1 d . . . . .
H54A H -0.2718 0.6215 0.2449 0.062 Uiso 1 1 calc R U . . .
H54B H -0.3322 0.5038 0.2108 0.062 Uiso 1 1 calc R U . . .
C55 C -0.22951(15) 0.4784(3) 0.19968(14) 0.0371(6) Uani 1 1 d . . . . .
H55A H -0.2501 0.3953 0.1744 0.044 Uiso 1 1 calc R U . . .
H55B H -0.2281 0.5433 0.1643 0.044 Uiso 1 1 calc R U . . .
C56 C -0.08314(14) 0.4537(2) 0.25704(13) 0.0294(5) Uani 1 1 d . . . . .
C57 C -0.07768(14) 0.4598(3) 0.18442(13) 0.0309(5) Uani 1 1 d . . . . .
H57 H -0.1297 0.4803 0.1450 0.037 Uiso 1 1 calc R U . . .
C58 C -0.01315(14) 0.6015(3) 0.13016(14) 0.0308(5) Uani 1 1 d . . . . .
C59 C 0.06625(17) 0.7475(3) 0.09435(15) 0.0390(6) Uani 1 1 d . . . . .
C60 C 0.1177(2) 0.8615(3) 0.13383(19) 0.0515(8) Uani 1 1 d . . . . .
H60A H 0.0856 0.9303 0.1406 0.077 Uiso 1 1 calc R U . . .
H60B H 0.1444 0.8950 0.1052 0.077 Uiso 1 1 calc R U . . .
H60C H 0.1561 0.8324 0.1811 0.077 Uiso 1 1 calc R U . . .
C61 C 0.1151(2) 0.6388(3) 0.0842(2) 0.0537(8) Uani 1 1 d . . . . .
H61A H 0.1520 0.6073 0.1316 0.081 Uiso 1 1 calc R U . . .
H61B H 0.1437 0.6717 0.0571 0.081 Uiso 1 1 calc R U . . .
H61C H 0.0812 0.5673 0.0573 0.081 Uiso 1 1 calc R U . . .
C62 C 0.0014(2) 0.7956(4) 0.02581(19) 0.0665(11) Uani 1 1 d . . . . .
H62A H -0.0302 0.7217 -0.0009 0.100 Uiso 1 1 calc R U . . .
H62B H 0.0234 0.8396 -0.0041 0.100 Uiso 1 1 calc R U . . .
H62C H -0.0311 0.8566 0.0379 0.100 Uiso 1 1 calc R U . . .
C63 C 0.16372(14) 0.5170(2) 0.38869(13) 0.0294(5) Uani 1 1 d . . . . .
H63A H 0.1765 0.4323 0.4141 0.035 Uiso 1 1 calc R U . . .
H63B H 0.1175 0.5046 0.3425 0.035 Uiso 1 1 calc R U . . .
C64 C 0.23140(14) 0.5614(2) 0.37306(13) 0.0286(5) Uani 1 1 d . . . . .
C65 C 0.22002(16) 0.6459(3) 0.31621(14) 0.0345(6) Uani 1 1 d . . . . .
H65 H 0.1689 0.6733 0.2855 0.041 Uiso 1 1 calc R U . . .
C66 C 0.28293(18) 0.6909(3) 0.30369(16) 0.0406(6) Uani 1 1 d . . . . .
H66 H 0.2744 0.7492 0.2649 0.049 Uiso 1 1 calc R U . . .
C67 C 0.35687(17) 0.6510(3) 0.34723(16) 0.0433(7) Uani 1 1 d . . . . .
H67 H 0.3996 0.6813 0.3386 0.052 Uiso 1 1 calc R U . . .
C68 C 0.36896(16) 0.5672(3) 0.40340(15) 0.0424(7) Uani 1 1 d . . . . .
H68 H 0.4202 0.5397 0.4336 0.051 Uiso 1 1 calc R U . . .
C69 C 0.30651(15) 0.5223(3) 0.41640(14) 0.0376(6) Uani 1 1 d . . . . .
H69 H 0.3156 0.4642 0.4554 0.045 Uiso 1 1 calc R U . . .
C70 C -0.04939(16) 0.3285(3) 0.17069(15) 0.0364(6) Uani 1 1 d . . . . .
H70A H -0.0349 0.3355 0.1294 0.044 Uiso 1 1 calc R U . . .
H70B H -0.0027 0.3019 0.2138 0.044 Uiso 1 1 calc R U . . .
C71 C -0.17216(19) 0.2486(3) 0.08287(16) 0.0514(8) Uani 1 1 d . . . . .
H71A H -0.1964 0.3337 0.0801 0.077 Uiso 1 1 calc R U . . .
H71B H -0.2113 0.1802 0.0732 0.077 Uiso 1 1 calc R U . . .
H71C H -0.1504 0.2439 0.0469 0.077 Uiso 1 1 calc R U . . .
C72 C -0.0760(2) 0.1028(3) 0.1608(2) 0.0647(10) Uani 1 1 d . . . . .
H72A H -0.0502 0.0969 0.1281 0.097 Uiso 1 1 calc R U . . .
H72B H -0.1167 0.0364 0.1478 0.097 Uiso 1 1 calc R U . . .
H72C H -0.0379 0.0887 0.2107 0.097 Uiso 1 1 calc R U . . .

loop_
_atom_site_aniso_label
_atom_site_aniso_U_11
_atom_site_aniso_U_22
_atom_site_aniso_U_33
_atom_site_aniso_U_23
_atom_site_aniso_U_13
_atom_site_aniso_U_12
O1 0.0495(11) 0.0311(10) 0.0414(10) 0.0057(8) 0.0220(9) -0.0039(8)
O2 0.0371(9) 0.0326(10) 0.0371(9) -0.0088(8) 0.0227(8) -0.0090(8)
O3 0.0448(10) 0.0363(10) 0.0319(9) 0.0040(8) 0.0207(8) 0.0001(8)
O4 0.0338(9) 0.0322(10) 0.0303(8) -0.0040(8) 0.0135(7) -0.0025(7)
O5 0.0310(9) 0.0699(15) 0.0358(10) -0.0024(10) 0.0121(8) 0.0044(10)
O6 0.0293(9) 0.0564(13) 0.0385(10) -0.0085(9) 0.0132(8) 0.0034(9)
N1 0.0294(10) 0.0290(11) 0.0342(11) 0.0013(9) 0.0151(9) -0.0008(9)
N2 0.0363(11) 0.0336(12) 0.0315(11) -0.0074(9) 0.0209(9) -0.0092(10)
N3 0.0327(11) 0.0311(12) 0.0238(10) -0.0004(9) 0.0146(8) -0.0053(9)
N4 0.0319(11) 0.0404(13) 0.0225(9) -0.0021(9) 0.0111(8) -0.0047(9)
N5 0.0297(12) 0.094(2) 0.0303(12) -0.0134(14) 0.0111(9) 0.0040(14)
N6 0.059(2) 0.0390(19) 0.0285(15) -0.0015(15) 0.0190(15) -0.0026(17)
C1 0.0318(13) 0.0393(16) 0.0517(17) 0.0024(13) 0.0095(12) 0.0015(12)
C2 0.0399(14) 0.0282(14) 0.0409(14) -0.0007(11) 0.0152(12) -0.0069(11)
C3 0.0344(13) 0.0288(13) 0.0336(12) -0.0018(11) 0.0223(11) -0.0008(11)
C4 0.0338(12) 0.0261(12) 0.0329(12) -0.0021(10) 0.0209(10) -0.0046(10)
C5 0.0339(13) 0.0327(14) 0.0262(12) -0.0007(10) 0.0156(10) -0.0016(11)
C6 0.0313(12) 0.0338(14) 0.0279(12) -0.0040(11) 0.0162(10) -0.0069(11)
C7 0.0332(13) 0.0412(15) 0.0245(12) -0.0033(11) 0.0138(10) -0.0065(11)
C8 0.0338(13) 0.0439(16) 0.0253(12) -0.0109(11) 0.0152(11) -0.0117(11)
C9 0.0466(15) 0.0461(16) 0.0280(12) -0.0092(12) 0.0194(12) -0.0157(13)
C10 0.0544(17) 0.057(2) 0.0361(14) -0.0133(14) 0.0290(14) -0.0255(15)
C11 0.0448(15) 0.0565(19) 0.0438(15) -0.0191(14) 0.0318(13) -0.0191(14)
C12 0.0350(13) 0.0458(16) 0.0375(14) -0.0150(12) 0.0214(12) -0.0120(12)
C13 0.0352(13) 0.0405(15) 0.0299(12) -0.0110(11) 0.0188(11) -0.0127(11)
C14 0.0351(13) 0.0358(14) 0.0337(13) -0.0050(11) 0.0202(11) -0.0042(11)
C15 0.0294(12) 0.0366(15) 0.0257(12) -0.0003(11) 0.0155(10) -0.0014(10)
C16 0.0342(13) 0.0386(14) 0.0240(11) 0.0003(10) 0.0145(10) -0.0076(11)
C17 0.0331(14) 0.066(2) 0.0340(14) -0.0055(14) 0.0167(12) -0.0102(13)
C18 0.0415(16) 0.090(3) 0.0415(16) -0.0025(17) 0.0156(14) -0.0118(17)
C19 0.0323(14) 0.068(2) 0.0260(12) -0.0010(14) 0.0093(11) -0.0077(14)
C20 0.0353(13) 0.0241(12) 0.0250(11) 0.0001(10) 0.0122(10) -0.0034(10)
C21 0.0374(14) 0.0428(16) 0.0304(13) -0.0058(12) 0.0143(11) 0.0022(12)
C22 0.0304(13) 0.0504(17) 0.0371(14) -0.0087(13) 0.0136(12) 0.0052(12)
C23 0.0359(14) 0.0396(16) 0.0454(15) -0.0019(13) 0.0186(12) 0.0014(12)
C24 0.0373(15) 0.0472(18) 0.0569(18) -0.0061(15) 0.0189(13) -0.0009(13)
C25 0.0389(14) 0.0416(16) 0.0414(14) 0.0010(13) 0.0186(12) 0.0055(12)
C26 0.0449(17) 0.0411(18) 0.069(2) -0.0043(16) 0.0205(16) 0.0053(14)
C27 0.0410(14) 0.0305(13) 0.0355(13) -0.0059(11) 0.0246(12) -0.0075(11)
C28 0.0377(13) 0.0237(12) 0.0322(12) -0.0042(10) 0.0211(11) -0.0026(10)
C29 0.0444(15) 0.0347(14) 0.0384(14) 0.0035(12) 0.0239(12) 0.0079(12)
C30 0.0338(14) 0.0533(19) 0.0503(16) -0.0078(15) 0.0206(13) 0.0050(13)
C31 0.0485(17) 0.0449(17) 0.0561(18) -0.0108(14) 0.0363(15) -0.0149(14)
C32 0.0576(18) 0.0335(14) 0.0475(16) 0.0019(13) 0.0362(14) -0.0047(13)
C33 0.0389(14) 0.0336(14) 0.0354(13) -0.0001(11) 0.0217(11) 0.0006(11)
C34 0.081(2) 0.0426(19) 0.0422(17) -0.0116(14) 0.0010(16) 0.0178(17)
C35 0.075(3) 0.125(4) 0.051(2) -0.031(2) 0.0182(19) 0.031(3)
C36 0.116(4) 0.062(3) 0.0442(19) -0.0206(19) -0.004(2) 0.019(2)
O7 0.0379(9) 0.0348(10) 0.0314(9) 0.0031(8) 0.0169(8) 0.0011(8)
O8 0.0340(9) 0.0271(9) 0.0378(9) -0.0055(8) 0.0218(8) -0.0029(7)
O9 0.0433(10) 0.0302(10) 0.0400(10) 0.0092(8) 0.0238(8) 0.0032(8)
O10 0.0303(9) 0.0425(11) 0.0309(9) -0.0015(8) 0.0127(8) -0.0031(8)
O11 0.0427(10) 0.0442(11) 0.0310(9) -0.0040(8) 0.0157(8) -0.0076(9)
O12 0.0402(10) 0.0339(10) 0.0330(9) 0.0016(8) 0.0195(8) -0.0064(8)
N7 0.0298(10) 0.0298(11) 0.0376(11) -0.0068(9) 0.0164(9) -0.0027(9)
N8 0.0292(10) 0.0270(11) 0.0319(10) -0.0031(9) 0.0179(9) -0.0033(9)
N9 0.0300(10) 0.0246(11) 0.0299(10) 0.0030(9) 0.0159(8) -0.0022(9)
N10 0.0288(10) 0.0352(12) 0.0295(10) 0.0056(9) 0.0126(8) -0.0020(9)
N11 0.0356(11) 0.0367(12) 0.0277(11) -0.0010(9) 0.0142(9) -0.0087(10)
N12 0.0397(12) 0.0332(12) 0.0410(12) 0.0007(10) 0.0124(10) -0.0052(10)
C37 0.0364(14) 0.0443(17) 0.0509(17) -0.0114(14) 0.0140(13) -0.0064(13)
C38 0.0378(14) 0.0290(14) 0.0625(18) -0.0013(13) 0.0216(14) -0.0056(12)
C39 0.0308(12) 0.0281(13) 0.0295(12) -0.0010(10) 0.0190(10) 0.0013(10)
C40 0.0276(11) 0.0252(12) 0.0301(12) 0.0002(10) 0.0167(10) -0.0012(10)
C41 0.0283(12) 0.0241(12) 0.0288(12) 0.0022(10) 0.0154(10) 0.0006(10)
C42 0.0311(12) 0.0270(12) 0.0312(12) 0.0016(10) 0.0187(10) -0.0009(10)
C43 0.0303(12) 0.0292(13) 0.0297(12) 0.0004(10) 0.0169(10) -0.0002(10)
C44 0.0288(12) 0.0305(13) 0.0272(11) -0.0041(10) 0.0142(10) -0.0050(10)
C45 0.0360(13) 0.0301(14) 0.0303(13) -0.0004(10) 0.0156(11) -0.0053(11)
C46 0.0417(14) 0.0377(15) 0.0316(13) 0.0009(11) 0.0204(12) -0.0086(12)
C47 0.0367(14) 0.0467(16) 0.0374(14) -0.0043(12) 0.0250(12) -0.0076(12)
C48 0.0347(13) 0.0362(14) 0.0377(13) -0.0029(12) 0.0223(11) -0.0019(11)
C49 0.0301(12) 0.0307(13) 0.0329(12) -0.0030(10) 0.0185(10) -0.0049(10)
C50 0.0342(13) 0.0300(13) 0.0399(14) 0.0019(11) 0.0248(11) 0.0010(10)
C51 0.0297(12) 0.0331(14) 0.0343(13) 0.0066(11) 0.0228(10) 0.0026(10)
C52 0.0301(12) 0.0383(14) 0.0329(13) 0.0080(11) 0.0145(10) -0.0060(11)
C53 0.0333(14) 0.077(2) 0.0449(16) 0.0017(16) 0.0201(12) -0.0074(15)
C54 0.0361(15) 0.072(2) 0.0450(16) -0.0037(16) 0.0137(13) 0.0087(15)
C55 0.0300(13) 0.0444(16) 0.0316(13) 0.0040(12) 0.0078(10) -0.0007(12)
C56 0.0302(12) 0.0273(13) 0.0303(12) -0.0018(10) 0.0123(10) -0.0074(10)
C57 0.0309(12) 0.0325(13) 0.0289(12) -0.0014(11) 0.0119(10) -0.0065(11)
C58 0.0309(12) 0.0292(13) 0.0351(13) 0.0031(11) 0.0165(11) 0.0024(11)
C59 0.0492(16) 0.0386(15) 0.0392(14) 0.0053(12) 0.0284(13) -0.0040(13)
C60 0.065(2) 0.0414(17) 0.0630(19) 0.0020(15) 0.0415(17) -0.0133(15)
C61 0.0607(19) 0.0492(19) 0.072(2) -0.0095(16) 0.0483(18) -0.0118(15)
C62 0.066(2) 0.081(3) 0.0508(19) 0.0298(19) 0.0223(17) -0.008(2)
C63 0.0316(12) 0.0298(13) 0.0295(12) -0.0044(10) 0.0154(10) -0.0009(10)
C64 0.0317(12) 0.0313(13) 0.0272(11) -0.0057(10) 0.0168(10) 0.0014(10)
C65 0.0389(14) 0.0363(15) 0.0342(13) -0.0002(11) 0.0212(12) 0.0083(12)
C66 0.0575(17) 0.0368(15) 0.0434(15) 0.0011(12) 0.0369(14) 0.0017(13)
C67 0.0415(15) 0.0535(18) 0.0464(16) -0.0150(14) 0.0299(13) -0.0111(13)
C68 0.0286(13) 0.0603(19) 0.0402(15) -0.0102(14) 0.0163(11) -0.0025(13)
C69 0.0371(14) 0.0482(16) 0.0291(12) -0.0007(12) 0.0155(11) 0.0022(12)
C70 0.0394(14) 0.0357(15) 0.0370(14) -0.0018(12) 0.0188(12) -0.0051(11)
C71 0.0544(18) 0.0483(18) 0.0419(16) -0.0109(14) 0.0104(14) -0.0096(15)
C72 0.0482(18) 0.0357(17) 0.103(3) -0.0033(19) 0.0240(19) -0.0026(15)

loop_
_atom_type_symbol
_atom_type_description
_atom_type_scat_dispersion_real
_atom_type_scat_dispersion_imag
_atom_type_scat_source
C C 0.0181 0.0091 'International Tables Vol C Tables 4.2.6.8 and 6.1.1.4'
H H 0.0000 0.0000 'International Tables Vol C Tables 4.2.6.8 and 6.1.1.4'
N N 0.0311 0.0180 'International Tables Vol C Tables 4.2.6.8 and 6.1.1.4'
O O 0.0492 0.0322 'International Tables Vol C Tables 4.2.6.8 and 6.1.1.4'

loop_
_geom_angle_atom_site_label_1
_geom_angle_atom_site_label_2
_geom_angle_atom_site_label_3
_geom_angle
C22 O6 C23 119.6(2)
C3 N1 C1 116.8(2)
C3 N1 C2 124.3(2)
C1 N1 C2 118.8(2)
C5 N2 C4 118.3(2)
C5 N2 H2 122.8(19)
C4 N2 H2 118.8(19)
C15 N3 C6 124.9(2)
C15 N3 H3 118(2)
C6 N3 H3 117(2)
C20 N4 C16 118.7(2)
C20 N4 C19 129.6(2)
C16 N4 C19 111.41(19)
C22 N5 C21 122.9(2)
C22 N5 H5 114(3)
C21 N5 H5 123(3)
C35 N6 C36 111.3(3)
C35 N6 C34 110.0(3)
C36 N6 C34 103.8(3)
C34 N6B C35 113.5(6)
C34 N6B C36 111.2(6)
C35 N6B C36 105.6(6)
N1 C1 H1A 109.5
N1 C1 H1B 109.5
H1A C1 H1B 109.5
N1 C1 H1C 109.5
H1A C1 H1C 109.5
H1B C1 H1C 109.5
N1 C2 H2A 109.5
N1 C2 H2B 109.5
H2A C2 H2B 109.5
N1 C2 H2C 109.5
H2A C2 H2C 109.5
H2B C2 H2C 109.5
O1 C3 N1 121.6(2)
O1 C3 C4 119.3(2)
N1 C3 C4 119.1(2)
N2 C4 C3 108.51(19)
N2 C4 C27 110.2(2)
C3 C4 C27 110.5(2)
N2 C4 H4 109.2
C3 C4 H4 109.2
C27 C4 H4 109.2
O2 C5 N2 120.8(2)
O2 C5 C6 119.6(2)
N2 C5 C6 119.5(2)
N3 C6 C5 112.35(19)
N3 C6 C14 110.9(2)
C5 C6 C14 113.9(2)
N3 C6 C7 106.4(2)
C5 C6 C7 109.24(19)
C14 C6 C7 103.39(19)
C8 C7 C6 102.3(2)
C8 C7 H7A 111.3
C6 C7 H7A 111.3
C8 C7 H7B 111.3
C6 C7 H7B 111.3
H7A C7 H7B 109.2
C9 C8 C13 121.3(2)
C9 C8 C7 129.0(3)
C13 C8 C7 109.7(2)
C8 C9 C10 118.0(3)
C8 C9 H9 121.0
C10 C9 H9 121.0
C11 C10 C9 120.7(3)
C11 C10 H10 119.6
C9 C10 H10 119.6
C10 C11 C12 121.1(3)
C10 C11 H11 119.4
C12 C11 H11 119.4
C13 C12 C11 118.2(3)
C13 C12 H12 120.9
C11 C12 H12 120.9
C8 C13 C12 120.7(2)
C8 C13 C14 110.7(2)
C12 C13 C14 128.6(3)
C13 C14 C6 102.4(2)
C13 C14 H14A 111.3
C6 C14 H14A 111.3
C13 C14 H14B 111.3
C6 C14 H14B 111.3
H14A C14 H14B 109.2
O3 C15 N3 124.8(2)
O3 C15 C16 122.6(2)
N3 C15 C16 112.5(2)
N4 C16 C17 103.7(2)
N4 C16 C15 111.54(19)
C17 C16 C15 112.8(2)
N4 C16 H16 109.6
C17 C16 H16 109.6
C15 C16 H16 109.6
C16 C17 C18 102.7(2)
C16 C17 H17A 111.2
C18 C17 H17A 111.2
C16 C17 H17B 111.2
C18 C17 H17B 111.2
H17A C17 H17B 109.1
C19 C18 C17 102.2(3)
C19 C18 H18A 111.3
C17 C18 H18A 111.3
C19 C18 H18B 111.3
C17 C18 H18B 111.3
H18A C18 H18B 109.2
N4 C19 C18 101.8(2)
N4 C19 H19A 111.4
C18 C19 H19A 111.4
N4 C19 H19B 111.4
C18 C19 H19B 111.4
H19A C19 H19B 109.3
O4 C20 N4 121.8(2)
O4 C20 C21 119.6(2)
N4 C20 C21 118.4(2)
N5 C21 C34 111.8(3)
N5 C21 C20 107.5(2)
C34 C21 C20 107.1(3)
N5 C21 H21 110.1
C34 C21 H21 110.1
C20 C21 H21 110.1
O5 C22 N5 125.1(3)
O5 C22 O6 126.0(3)
N5 C22 O6 108.9(2)
O6 C23 C24 102.6(2)
O6 C23 C25 109.9(2)
C24 C23 C25 110.2(2)
O6 C23 C26 110.0(2)
C24 C23 C26 110.8(3)
C25 C23 C26 112.9(2)
C23 C24 H24A 109.5
C23 C24 H24B 109.5
H24A C24 H24B 109.5
C23 C24 H24C 109.5
H24A C24 H24C 109.5
H24B C24 H24C 109.5
C23 C25 H25A 109.5
C23 C25 H25B 109.5
H25A C25 H25B 109.5
C23 C25 H25C 109.5
H25A C25 H25C 109.5
H25B C25 H25C 109.5
C23 C26 H26A 109.5
C23 C26 H26B 109.5
H26A C26 H26B 109.5
C23 C26 H26C 109.5
H26A C26 H26C 109.5
H26B C26 H26C 109.5
C28 C27 C4 111.1(2)
C28 C27 H27A 109.4
C4 C27 H27A 109.4
C28 C27 H27B 109.4
C4 C27 H27B 109.4
H27A C27 H27B 108.0
C29 C28 C33 118.2(2)
C29 C28 C27 121.6(2)
C33 C28 C27 120.2(2)
C28 C29 C30 120.4(3)
C28 C29 H29 119.8
C30 C29 H29 119.8
C31 C30 C29 120.5(3)
C31 C30 H30 119.7
C29 C30 H30 119.7
C30 C31 C32 119.9(3)
C30 C31 H31 120.0
C32 C31 H31 120.0
C31 C32 C33 119.8(3)
C31 C32 H32 120.1
C33 C32 H32 120.1
C32 C33 C28 121.2(3)
C32 C33 H33 119.4
C28 C33 H33 119.4
N6B C34 C21 136.1(5)
C21 C34 N6 106.8(3)
C21 C34 H34A 110.4
N6 C34 H34A 110.4
C21 C34 H34B 110.4
N6 C34 H34B 110.4
H34A C34 H34B 108.6
N6B C34 H34C 103.1
C21 C34 H34C 103.1
N6B C34 H34D 103.1
C21 C34 H34D 103.1
H34C C34 H34D 105.1
N6 C35 H35A 109.5
N6 C35 H35B 109.5
H35A C35 H35B 109.5
N6 C35 H35C 109.5
H35A C35 H35C 109.5
H35B C35 H35C 109.5
N6B C35 H35D 109.5
N6B C35 H35E 109.5
H35D C35 H35E 109.5
N6B C35 H35F 109.5
H35D C35 H35F 109.5
H35E C35 H35F 109.5
N6 C36 H36A 109.5
N6 C36 H36B 109.5
H36A C36 H36B 109.5
N6 C36 H36C 109.5
H36A C36 H36C 109.5
H36B C36 H36C 109.5
N6B C36 H36D 109.5
N6B C36 H36E 109.5
H36D C36 H36E 109.5
N6B C36 H36F 109.5
H36D C36 H36F 109.5
H36E C36 H36F 109.5
C58 O12 C59 119.6(2)
C39 N7 C37 117.6(2)
C39 N7 C38 124.3(2)
C37 N7 C38 117.9(2)
C41 N8 C40 120.4(2)
C41 N8 H8 121.3(19)
C40 N8 H8 117.9(19)
C51 N9 C42 124.0(2)
C51 N9 H9A 118(2)
C42 N9 H9A 118(2)
C56 N10 C52 119.1(2)
C56 N10 C55 129.1(2)
C52 N10 C55 111.76(19)
C58 N11 C57 120.7(2)
C58 N11 H11A 117(2)
C57 N11 H11A 122(2)
C72 N12 C71 110.3(3)
C72 N12 C70 108.7(2)
C71 N12 C70 111.2(2)
N7 C37 H37A 109.5
N7 C37 H37B 109.5
H37A C37 H37B 109.5
N7 C37 H37C 109.5
H37A C37 H37C 109.5
H37B C37 H37C 109.5
N7 C38 H38A 109.5
N7 C38 H38B 109.5
H38A C38 H38B 109.5
N7 C38 H38C 109.5
H38A C38 H38C 109.5
H38B C38 H38C 109.5
O7 C39 N7 122.6(2)
O7 C39 C40 118.9(2)
N7 C39 C40 118.3(2)
N8 C40 C39 109.91(19)
N8 C40 C63 109.4(2)
C39 C40 C63 107.31(19)
N8 C40 H40 110.0
C39 C40 H40 110.0
C63 C40 H40 110.0
O8 C41 N8 121.8(2)
O8 C41 C42 120.6(2)
N8 C41 C42 117.1(2)
N9 C42 C41 112.18(18)
N9 C42 C50 111.6(2)
C41 C42 C50 114.4(2)
N9 C42 C43 107.5(2)
C41 C42 C43 106.16(19)
C50 C42 C43 104.36(19)
C44 C43 C42 103.53(19)
C44 C43 H43A 111.1
C42 C43 H43A 111.1
C44 C43 H43B 111.1
C42 C43 H43B 111.1
H43A C43 H43B 109.0
C45 C44 C49 121.4(2)
C45 C44 C43 128.4(2)
C49 C44 C43 110.2(2)
C44 C45 C46 118.0(2)
C44 C45 H45 121.0
C46 C45 H45 121.0
C47 C46 C45 121.1(2)
C47 C46 H46 119.5
C45 C46 H46 119.5
C46 C47 C48 120.9(2)
C46 C47 H47 119.5
C48 C47 H47 119.5
C47 C48 C49 118.6(3)
C47 C48 H48 120.7
C49 C48 H48 120.7
C48 C49 C44 119.9(2)
C48 C49 C50 129.3(2)
C44 C49 C50 110.7(2)
C49 C50 C42 103.6(2)
C49 C50 H50A 111.0
C42 C50 H50A 111.0
C49 C50 H50B 111.0
C42 C50 H50B 111.0
H50A C50 H50B 109.0
O9 C51 N9 123.9(2)
O9 C51 C52 122.8(2)
N9 C51 C52 113.3(2)
N10 C52 C53 103.1(2)
N10 C52 C51 110.54(19)
C53 C52 C51 114.4(2)
N10 C52 H52 109.5
C53 C52 H52 109.5
C51 C52 H52 109.5
C54 C53 C52 105.6(2)
C54 C53 H53A 110.6
C52 C53 H53A 110.6
C54 C53 H53B 110.6
C52 C53 H53B 110.6
H53A C53 H53B 108.7
C53 C54 C55 104.7(3)
C53 C54 H54A 110.8
C55 C54 H54A 110.8
C53 C54 H54B 110.8
C55 C54 H54B 110.8
H54A C54 H54B 108.9
N10 C55 C54 102.4(2)
N10 C55 H55A 111.3
C54 C55 H55A 111.3
N10 C55 H55B 111.3
C54 C55 H55B 111.3
H55A C55 H55B 109.2
O10 C56 N10 121.8(2)
O10 C56 C57 118.3(2)
N10 C56 C57 119.9(2)
N11 C57 C70 110.8(2)
N11 C57 C56 107.3(2)
C70 C57 C56 108.3(2)
N11 C57 H57 110.2
C70 C57 H57 110.2
C56 C57 H57 110.2
O11 C58 O12 126.0(2)
O11 C58 N11 124.1(2)
O12 C58 N11 109.9(2)
O12 C59 C62 111.5(2)
O12 C59 C61 107.7(2)
C62 C59 C61 115.0(3)
O12 C59 C60 102.2(2)
C62 C59 C60 109.3(3)
C61 C59 C60 110.3(3)
C59 C60 H60A 109.5
C59 C60 H60B 109.5
H60A C60 H60B 109.5
C59 C60 H60C 109.5
H60A C60 H60C 109.5
H60B C60 H60C 109.5
C59 C61 H61A 109.5
C59 C61 H61B 109.5
H61A C61 H61B 109.5
C59 C61 H61C 109.5
H61A C61 H61C 109.5
H61B C61 H61C 109.5
C59 C62 H62A 109.5
C59 C62 H62B 109.5
H62A C62 H62B 109.5
C59 C62 H62C 109.5
H62A C62 H62C 109.5
H62B C62 H62C 109.5
C64 C63 C40 111.6(2)
C64 C63 H63A 109.3
C40 C63 H63A 109.3
C64 C63 H63B 109.3
C40 C63 H63B 109.3
H63A C63 H63B 108.0
C69 C64 C65 118.2(2)
C69 C64 C63 120.9(2)
C65 C64 C63 120.8(2)
C64 C65 C66 120.7(2)
C64 C65 H65 119.6
C66 C65 H65 119.6
C67 C66 C65 120.1(3)
C67 C66 H66 119.9
C65 C66 H66 119.9
C66 C67 C68 119.8(3)
C66 C67 H67 120.1
C68 C67 H67 120.1
C67 C68 C69 120.4(3)
C67 C68 H68 119.8
C69 C68 H68 119.8
C64 C69 C68 120.7(3)
C64 C69 H69 119.7
C68 C69 H69 119.7
N12 C70 C57 110.2(2)
N12 C70 H70A 109.6
C57 C70 H70A 109.6
N12 C70 H70B 109.6
C57 C70 H70B 109.6
H70A C70 H70B 108.1
N12 C71 H71A 109.5
N12 C71 H71B 109.5
H71A C71 H71B 109.5
N12 C71 H71C 109.5
H71A C71 H71C 109.5
H71B C71 H71C 109.5
N12 C72 H72A 109.5
N12 C72 H72B 109.5
H72A C72 H72B 109.5
N12 C72 H72C 109.5
H72A C72 H72C 109.5
H72B C72 H72C 109.5

loop_
_geom_bond_atom_site_label_1
_geom_bond_atom_site_label_2
_geom_bond_distance
O1 C3 1.230(3)
O2 C5 1.242(3)
O3 C15 1.225(3)
O4 C20 1.237(3)
O5 C22 1.209(3)
O6 C22 1.350(3)
O6 C23 1.479(3)
N1 C3 1.345(3)
N1 C1 1.452(3)
N1 C2 1.460(3)
N2 C5 1.325(3)
N2 C4 1.455(3)
N2 H2 0.90(3)
N3 C15 1.345(3)
N3 C6 1.458(3)
N3 H3 0.86(3)
N4 C20 1.332(3)
N4 C16 1.476(3)
N4 C19 1.480(3)
N5 C22 1.347(4)
N5 C21 1.445(4)
N5 H5 0.74(4)
N6 C35 1.334(6)
N6 C36 1.522(5)
N6 C34 1.549(5)
N6B C34 1.396(9)
N6B C35 1.430(9)
N6B C36 1.532(9)
C1 H1A 0.9800
C1 H1B 0.9800
C1 H1C 0.9800
C2 H2A 0.9800
C2 H2B 0.9800
C2 H2C 0.9800
C3 C4 1.531(4)
C4 C27 1.541(3)
C4 H4 1.0000
C5 C6 1.529(3)
C6 C14 1.547(4)
C6 C7 1.553(3)
C7 C8 1.511(3)
C7 H7A 0.9900
C7 H7B 0.9900
C8 C9 1.386(4)
C8 C13 1.388(4)
C9 C10 1.403(4)
C9 H9 0.9500
C10 C11 1.382(5)
C10 H10 0.9500
C11 C12 1.393(4)
C11 H11 0.9500
C12 C13 1.392(4)
C12 H12 0.9500
C13 C14 1.510(4)
C14 H14A 0.9900
C14 H14B 0.9900
C15 C16 1.525(4)
C16 C17 1.516(4)
C16 H16 1.0000
C17 C18 1.546(5)
C17 H17A 0.9900
C17 H17B 0.9900
C18 C19 1.511(4)
C18 H18A 0.9900
C18 H18B 0.9900
C19 H19A 0.9900
C19 H19B 0.9900
C20 C21 1.528(3)
C21 C34 1.528(5)
C21 H21 1.0000
C23 C24 1.512(4)
C23 C25 1.520(4)
C23 C26 1.523(4)
C24 H24A 0.9800
C24 H24B 0.9800
C24 H24C 0.9800
C25 H25A 0.9800
C25 H25B 0.9800
C25 H25C 0.9800
C26 H26A 0.9800
C26 H26B 0.9800
C26 H26C 0.9800
C27 C28 1.510(3)
C27 H27A 0.9900
C27 H27B 0.9900
C28 C29 1.386(4)
C28 C33 1.389(4)
C29 C30 1.395(4)
C29 H29 0.9500
C30 C31 1.368(5)
C30 H30 0.9500
C31 C32 1.376(4)
C31 H31 0.9500
C32 C33 1.389(4)
C32 H32 0.9500
C33 H33 0.9500
C34 H34A 0.9900
C34 H34B 0.9900
C34 H34C 0.9900
C34 H34D 0.9900
C35 H35A 0.9800
C35 H35B 0.9800
C35 H35C 0.9800
C35 H35D 0.9800
C35 H35E 0.9800
C35 H35F 0.9800
C36 H36A 0.9800
C36 H36B 0.9800
C36 H36C 0.9800
C36 H36D 0.9800
C36 H36E 0.9800
C36 H36F 0.9800
O7 C39 1.229(3)
O8 C41 1.236(3)
O9 C51 1.219(3)
O10 C56 1.238(3)
O11 C58 1.210(3)
O12 C58 1.346(3)
O12 C59 1.479(3)
N7 C39 1.345(3)
N7 C37 1.455(3)
N7 C38 1.456(4)
N8 C41 1.334(3)
N8 C40 1.461(3)
N8 H8 0.86(3)
N9 C51 1.351(3)
N9 C42 1.459(3)
N9 H9A 0.81(3)
N10 C56 1.329(3)
N10 C52 1.470(3)
N10 C55 1.475(3)
N11 C58 1.356(3)
N11 C57 1.455(3)
N11 H11A 0.88(3)
N12 C72 1.447(4)
N12 C71 1.455(4)
N12 C70 1.466(3)
C37 H37A 0.9800
C37 H37B 0.9800
C37 H37C 0.9800
C38 H38A 0.9800
C38 H38B 0.9800
C38 H38C 0.9800
C39 C40 1.538(3)
C40 C63 1.539(3)
C40 H40 1.0000
C41 C42 1.536(3)
C42 C50 1.546(3)
C42 C43 1.557(3)
C43 C44 1.510(3)
C43 H43A 0.9900
C43 H43B 0.9900
C44 C45 1.387(4)
C44 C49 1.396(4)
C45 C46 1.391(4)
C45 H45 0.9500
C46 C47 1.382(4)
C46 H46 0.9500
C47 C48 1.391(4)
C47 H47 0.9500
C48 C49 1.394(3)
C48 H48 0.9500
C49 C50 1.511(3)
C50 H50A 0.9900
C50 H50B 0.9900
C51 C52 1.534(4)
C52 C53 1.528(4)
C52 H52 1.0000
C53 C54 1.494(5)
C53 H53A 0.9900
C53 H53B 0.9900
C54 C55 1.496(4)
C54 H54A 0.9900
C54 H54B 0.9900
C55 H55A 0.9900
C55 H55B 0.9900
C56 C57 1.526(3)
C57 C70 1.521(4)
C57 H57 1.0000
C59 C62 1.507(4)
C59 C61 1.520(4)
C59 C60 1.522(4)
C60 H60A 0.9800
C60 H60B 0.9800
C60 H60C 0.9800
C61 H61A 0.9800
C61 H61B 0.9800
C61 H61C 0.9800
C62 H62A 0.9800
C62 H62B 0.9800
C62 H62C 0.9800
C63 C64 1.515(3)
C63 H63A 0.9900
C63 H63B 0.9900
C64 C69 1.385(4)
C64 C65 1.390(4)
C65 C66 1.398(4)
C65 H65 0.9500
C66 C67 1.371(4)
C66 H66 0.9500
C67 C68 1.373(5)
C67 H67 0.9500
C68 C69 1.395(4)
C68 H68 0.9500
C69 H69 0.9500
C70 H70A 0.9900
C70 H70B 0.9900
C71 H71A 0.9800
C71 H71B 0.9800
C71 H71C 0.9800
C72 H72A 0.9800
C72 H72B 0.9800
C72 H72C 0.9800

loop_
_geom_hbond_atom_site_label_D
_geom_hbond_atom_site_label_H
_geom_hbond_atom_site_label_A
_geom_hbond_distance_DH
_geom_hbond_distance_HA
_geom_hbond_distance_DA
_geom_hbond_angle_DHA
_geom_hbond_site_symmetry_A
N8 H8 O10 0.86(3) 2.16(3) 2.925(3) 149(3) .
N3 H3 O2 0.86(3) 1.96(3) 2.823(3) 174(3) 2_647
N9 H9A O8 0.81(3) 2.04(3) 2.844(3) 169(3) 2_546

loop_
_geom_torsion_atom_site_label_1
_geom_torsion_atom_site_label_2
_geom_torsion_atom_site_label_3
_geom_torsion_atom_site_label_4
_geom_torsion
C1 N1 C3 O1 0.3(4)
C2 N1 C3 O1 -176.1(2)
C1 N1 C3 C4 -178.1(2)
C2 N1 C3 C4 5.6(3)
C5 N2 C4 C3 67.9(3)
C5 N2 C4 C27 -171.1(2)
O1 C3 C4 N2 46.7(3)
N1 C3 C4 N2 -134.9(2)
O1 C3 C4 C27 -74.2(3)
N1 C3 C4 C27 104.2(3)
C4 N2 C5 O2 2.3(4)
C4 N2 C5 C6 -173.2(2)
C15 N3 C6 C5 -64.4(3)
C15 N3 C6 C14 64.3(3)
C15 N3 C6 C7 176.1(2)
O2 C5 C6 N3 169.9(2)
N2 C5 C6 N3 -14.5(3)
O2 C5 C6 C14 42.7(3)
N2 C5 C6 C14 -141.7(2)
O2 C5 C6 C7 -72.3(3)
N2 C5 C6 C7 103.3(3)
N3 C6 C7 C8 -84.3(2)
C5 C6 C7 C8 154.2(2)
C14 C6 C7 C8 32.6(2)
C6 C7 C8 C9 159.6(3)
C6 C7 C8 C13 -21.9(3)
C13 C8 C9 C10 -1.6(4)
C7 C8 C9 C10 176.7(2)
C8 C9 C10 C11 0.0(4)
C9 C10 C11 C12 1.3(4)
C10 C11 C12 C13 -1.0(4)
C9 C8 C13 C12 1.9(4)
C7 C8 C13 C12 -176.7(2)
C9 C8 C13 C14 -179.5(2)
C7 C8 C13 C14 1.9(3)
C11 C12 C13 C8 -0.6(4)
C11 C12 C13 C14 -178.9(3)
C8 C13 C14 C6 19.0(3)
C12 C13 C14 C6 -162.5(3)
N3 C6 C14 C13 82.3(2)
C5 C6 C14 C13 -149.8(2)
C7 C6 C14 C13 -31.4(2)
C6 N3 C15 O3 -0.5(4)
C6 N3 C15 C16 -177.2(2)
C20 N4 C16 C17 -178.9(2)
C19 N4 C16 C17 -4.3(3)
C20 N4 C16 C15 59.4(3)
C19 N4 C16 C15 -126.0(2)
O3 C15 C16 N4 49.0(3)
N3 C15 C16 N4 -134.2(2)
O3 C15 C16 C17 -67.2(3)
N3 C15 C16 C17 109.6(2)
N4 C16 C17 C18 28.3(3)
C15 C16 C17 C18 149.1(2)
C16 C17 C18 C19 -42.1(3)
C20 N4 C19 C18 151.9(3)
C16 N4 C19 C18 -21.9(3)
C17 C18 C19 N4 38.5(3)
C16 N4 C20 O4 -6.4(4)
C19 N4 C20 O4 -179.9(3)
C16 N4 C20 C21 168.5(2)
C19 N4 C20 C21 -4.9(4)
C22 N5 C21 C34 95.9(4)
C22 N5 C21 C20 -146.8(3)
O4 C20 C21 N5 -28.0(4)
N4 C20 C21 N5 156.9(3)
O4 C20 C21 C34 92.3(3)
N4 C20 C21 C34 -82.8(3)
C21 N5 C22 O5 5.8(5)
C21 N5 C22 O6 -175.3(3)
C23 O6 C22 O5 8.2(4)
C23 O6 C22 N5 -170.7(3)
C22 O6 C23 C24 177.9(2)
C22 O6 C23 C25 -64.9(3)
C22 O6 C23 C26 60.0(3)
N2 C4 C27 C28 172.4(2)
C3 C4 C27 C28 -67.7(3)
C4 C27 C28 C29 89.9(3)
C4 C27 C28 C33 -88.0(3)
C33 C28 C29 C30 0.1(4)
C27 C28 C29 C30 -177.9(2)
C28 C29 C30 C31 0.3(4)
C29 C30 C31 C32 -0.8(4)
C30 C31 C32 C33 0.9(4)
C31 C32 C33 C28 -0.4(4)
C29 C28 C33 C32 0.0(4)
C27 C28 C33 C32 178.0(2)
C35 N6B C34 C21 106.2(7)
C36 N6B C34 C21 -12.7(10)
N5 C21 C34 N6B -88.6(7)
C20 C21 C34 N6B 153.9(6)
N5 C21 C34 N6 -57.9(3)
C20 C21 C34 N6 -175.5(2)
C35 N6 C34 C21 155.5(3)
C36 N6 C34 C21 -85.4(4)
C37 N7 C39 O7 4.9(3)
C38 N7 C39 O7 -170.3(2)
C37 N7 C39 C40 -169.1(2)
C38 N7 C39 C40 15.8(3)
C41 N8 C40 C39 54.1(3)
C41 N8 C40 C63 171.8(2)
O7 C39 C40 N8 54.3(3)
N7 C39 C40 N8 -131.5(2)
O7 C39 C40 C63 -64.6(3)
N7 C39 C40 C63 109.5(2)
C40 N8 C41 O8 0.6(4)
C40 N8 C41 C42 -171.0(2)
C51 N9 C42 C41 -59.0(3)
C51 N9 C42 C50 70.8(3)
C51 N9 C42 C43 -175.3(2)
O8 C41 C42 N9 156.9(2)
N8 C41 C42 N9 -31.4(3)
O8 C41 C42 C50 28.6(3)
N8 C41 C42 C50 -159.8(2)
O8 C41 C42 C43 -85.9(3)
N8 C41 C42 C43 85.7(3)
N9 C42 C43 C44 -92.1(2)
C41 C42 C43 C44 147.7(2)
C50 C42 C43 C44 26.5(2)
C42 C43 C44 C45 164.1(2)
C42 C43 C44 C49 -17.4(3)
C49 C44 C45 C46 -0.2(4)
C43 C44 C45 C46 178.1(2)
C44 C45 C46 C47 -0.1(4)
C45 C46 C47 C48 0.1(4)
C46 C47 C48 C49 0.1(4)
C47 C48 C49 C44 -0.4(4)
C47 C48 C49 C50 -179.2(3)
C45 C44 C49 C48 0.5(4)
C43 C44 C49 C48 -178.2(2)
C45 C44 C49 C50 179.5(2)
C43 C44 C49 C50 0.8(3)
C48 C49 C50 C42 -164.9(3)
C44 C49 C50 C42 16.2(3)
N9 C42 C50 C49 89.8(2)
C41 C42 C50 C49 -141.5(2)
C43 C42 C50 C49 -26.0(2)
C42 N9 C51 O9 -1.5(4)
C42 N9 C51 C52 178.6(2)
C56 N10 C52 C53 -179.7(3)
C55 N10 C52 C53 -2.0(3)
C56 N10 C52 C51 57.5(3)
C55 N10 C52 C51 -124.7(2)
O9 C51 C52 N10 45.5(3)
N9 C51 C52 N10 -134.6(2)
O9 C51 C52 C53 -70.3(3)
N9 C51 C52 C53 109.6(3)
N10 C52 C53 C54 -19.6(3)
C51 C52 C53 C54 100.5(3)
C52 C53 C54 C55 34.0(4)
C56 N10 C55 C54 -160.1(3)
C52 N10 C55 C54 22.4(3)
C53 C54 C55 N10 -34.0(3)
C52 N10 C56 O10 -3.8(4)
C55 N10 C56 O10 178.9(3)
C52 N10 C56 C57 175.1(2)
C55 N10 C56 C57 -2.2(4)
C58 N11 C57 C70 70.9(3)
C58 N11 C57 C56 -171.1(2)
O10 C56 C57 N11 -53.9(3)
N10 C56 C57 N11 127.1(2)
O10 C56 C57 C70 65.7(3)
N10 C56 C57 C70 -113.3(3)
C59 O12 C58 O11 -11.9(4)
C59 O12 C58 N11 169.4(2)
C57 N11 C58 O11 -3.1(4)
C57 N11 C58 O12 175.6(2)
C58 O12 C59 C62 62.1(3)
C58 O12 C59 C61 -65.0(3)
C58 O12 C59 C60 178.8(2)
N8 C40 C63 C64 178.0(2)
C39 C40 C63 C64 -62.8(3)
C40 C63 C64 C69 93.9(3)
C40 C63 C64 C65 -84.0(3)
C69 C64 C65 C66 -0.6(4)
C63 C64 C65 C66 177.3(2)
C64 C65 C66 C67 0.6(4)
C65 C66 C67 C68 -0.3(4)
C66 C67 C68 C69 0.1(4)
C65 C64 C69 C68 0.3(4)
C63 C64 C69 C68 -177.6(2)
C67 C68 C69 C64 -0.1(4)
C72 N12 C70 C57 -165.1(3)
C71 N12 C70 C57 73.3(3)
N11 C57 C70 N12 -171.5(2)
C56 C57 C70 N12 71.1(3)
